data_7232225
loop_
_publ_author_name
'Lodochnikova, Olga A.'
'Latypova, Liliya Z.'
'Madzhidov, Timur I.'
'Chmutova, Galina A.'
'Voronina, Julia K.'
'Gubaidullin, Aidar T.'
'Kurbangalieva, Almira R.'

_publ_section_title
;
 &#x201C;Lp&#x22EF;synthon&#x201D; interaction as a reason for the strong
 amplification of synthon-forming hydrogen bonds
;
_journal_issue 9
_journal_name_full CrystEngComm
_journal_page_first 1499
_journal_paper_doi 10.1039/C8CE01982G
_journal_volume 21
_journal_year 2019
_chemical_formula_moiety 'C6 H4 Cl2 O6 S'
_chemical_formula_sum 'C6 H4 Cl2 O6 S'
_chemical_formula_weight 275.05
_chemical_melting_point 413
_chemical_name_systematic '2-oxo-3,4-dichloro-2,5-dihydrofuran-5-ylsulfonyl) ethanoic acid'
_space_group_crystal_system triclinic
_space_group_IT_number 2
_space_group_name_Hall '-P 1'
_space_group_name_H-M_alt 'P -1'
_symmetry_space_group_name_Hall '-P 1'
_symmetry_space_group_name_H-M 'P -1'
_atom_sites_solution_hydrogens mixed
_audit_creation_method SHELXL-2017/1
_audit_update_record
;
2018-07-02 deposited with the CCDC.
2019-01-25 downloaded from the CCDC.
;
_cell_angle_alpha 87.647(9)
_cell_angle_beta 86.278(9)
_cell_angle_gamma 83.882(9)
_cell_formula_units_Z 4
_cell_length_a 7.2451(10)
_cell_length_b 7.8674(10)
_cell_length_c 16.650(2)
_cell_measurement_reflns_used 3562
_cell_measurement_temperature 150(2)
_cell_measurement_theta_max 24.99
_cell_measurement_theta_min 2.45
_cell_volume 941.1(2)
_computing_cell_refinement 'Bruker SAINT'
_computing_data_collection 'Bruker APEX2'
_computing_data_reduction 'Bruker SAINT'
_computing_structure_refinement 'SHELXL-2017/1 (Sheldrick, 2017)'
_computing_structure_solution SHELXT-2014/5
_diffrn_ambient_temperature 150(2)
_diffrn_measured_fraction_theta_full 0.982
_diffrn_measured_fraction_theta_max 0.982
_diffrn_measurement_device_type 'Bruker APEX-II CCD'
_diffrn_measurement_method '\f and \w scans'
_diffrn_radiation_probe x-ray
_diffrn_radiation_type MoK\a
_diffrn_radiation_wavelength 0.71073
_diffrn_reflns_av_R_equivalents 0.0358
_diffrn_reflns_av_unetI/netI 0.0418
_diffrn_reflns_Laue_measured_fraction_full 0.982
_diffrn_reflns_Laue_measured_fraction_max 0.982
_diffrn_reflns_limit_h_max 8
_diffrn_reflns_limit_h_min -8
_diffrn_reflns_limit_k_max 9
_diffrn_reflns_limit_k_min -9
_diffrn_reflns_limit_l_max 19
_diffrn_reflns_limit_l_min -19
_diffrn_reflns_number 9097
_diffrn_reflns_point_group_measured_fraction_full 0.982
_diffrn_reflns_point_group_measured_fraction_max 0.982
_diffrn_reflns_theta_full 25.063
_diffrn_reflns_theta_max 25.063
_diffrn_reflns_theta_min 2.453
_exptl_absorpt_coefficient_mu 0.916
_exptl_absorpt_correction_T_max 0.875
_exptl_absorpt_correction_T_min 0.685
_exptl_absorpt_correction_type multi-scan
_exptl_absorpt_process_details SADABS
_exptl_crystal_colour colorless
_exptl_crystal_density_diffrn 1.941
_exptl_crystal_description plate
_exptl_crystal_F_000 552
_exptl_crystal_size_max 0.470
_exptl_crystal_size_mid 0.380
_exptl_crystal_size_min 0.130
_refine_diff_density_max 0.465
_refine_diff_density_min -0.388
_refine_diff_density_rms 0.074
_refine_ls_extinction_method none
_refine_ls_goodness_of_fit_ref 1.055
_refine_ls_hydrogen_treatment mixed
_refine_ls_matrix_type full
_refine_ls_number_parameters 277
_refine_ls_number_reflns 3295
_refine_ls_number_restraints 2
_refine_ls_restrained_S_all 1.055
_refine_ls_R_factor_all 0.0357
_refine_ls_R_factor_gt 0.0304
_refine_ls_shift/su_max 0.001
_refine_ls_shift/su_mean 0.000
_refine_ls_structure_factor_coef Fsqd
_refine_ls_weighting_details 'w=1/[\s^2^(Fo^2^)+(0.0332P)^2^+0.2959P] where P=(Fo^2^+2Fc^2^)/3'
_refine_ls_weighting_scheme calc
_refine_ls_wR_factor_gt 0.0730
_refine_ls_wR_factor_ref 0.0760
_reflns_Friedel_coverage 0.000
_reflns_number_gt 2869
_reflns_number_total 3295
_reflns_threshold_expression 'I > 2\s(I)'
_cod_data_source_file c8ce01982g2.cif
_cod_data_source_block shelx
_cod_depositor_comments 'Adding full bibliography for 7232225--7232227.cif.'
_cod_database_code 7232225
_shelx_shelxl_version_number 2017/1
_shelx_space_group_comment
;
The symmetry employed for this shelxl refinement is uniquely defined
by the following loop, which should always be used as a source of
symmetry information in preference to the above space-group names.
They are only intended as comments.
;
_shelx_estimated_absorpt_t_min 0.673
_shelx_estimated_absorpt_t_max 0.890

loop_
_space_group_symop_operation_xyz
'x, y, z'
'-x, -y, -z'

loop_
_atom_site_label
_atom_site_type_symbol
_atom_site_fract_x
_atom_site_fract_y
_atom_site_fract_z
_atom_site_U_iso_or_equiv
_atom_site_adp_type
_atom_site_occupancy
_atom_site_site_symmetry_order
_atom_site_calc_flag
_atom_site_refinement_flags_posn
_atom_site_refinement_flags_adp
Cl1B Cl 0.74691(8) 0.97715(8) 0.48439(3) 0.02397(16) Uani 1 1 d . .
Cl2B Cl 0.95136(8) 1.27291(8) 0.36446(4) 0.02161(16) Uani 1 1 d . .
Cl1A Cl 0.28465(8) 0.51577(8) 0.45411(3) 0.02273(16) Uani 1 1 d . .
Cl2A Cl 0.47826(8) 0.21055(7) 0.32492(3) 0.01909(15) Uani 1 1 d . .
S1B S 0.93050(7) 1.04325(7) 0.18587(3) 0.01518(15) Uani 1 1 d . .
S1A S 0.47189(7) 0.49522(7) 0.15694(3) 0.01284(14) Uani 1 1 d . .
O2B O 0.8655(2) 0.6443(2) 0.38250(10) 0.0219(4) Uani 1 1 d . .
O1B O 1.0232(2) 0.8002(2) 0.29196(9) 0.0171(4) Uani 1 1 d . .
O5B O 1.3528(2) 1.0248(2) 0.14341(10) 0.0213(4) Uani 1 1 d D .
O4B O 0.9430(2) 1.2218(2) 0.17382(10) 0.0205(4) Uani 1 1 d . .
O3B O 0.7541(2) 0.9782(2) 0.19036(10) 0.0211(4) Uani 1 1 d . .
O6B O 1.2594(2) 1.0928(2) 0.01955(10) 0.0284(4) Uani 1 1 d . .
O5A O 0.8991(2) 0.5865(2) 0.10116(10) 0.0176(4) Uani 1 1 d D .
O1A O 0.5696(2) 0.6843(2) 0.26706(9) 0.0168(4) Uani 1 1 d . .
O2A O 0.4147(2) 0.8482(2) 0.36089(10) 0.0235(4) Uani 1 1 d . .
O6A O 0.7827(2) 0.4908(2) -0.00760(10) 0.0228(4) Uani 1 1 d . .
O3A O 0.2842(2) 0.5620(2) 0.17427(9) 0.0177(4) Uani 1 1 d . .
O4A O 0.5160(2) 0.3260(2) 0.12815(9) 0.0179(4) Uani 1 1 d . .
C2B C 0.9110(3) 0.7791(3) 0.36047(13) 0.0160(5) Uani 1 1 d . .
C5B C 1.0448(3) 0.9766(3) 0.27827(13) 0.0146(5) Uani 1 1 d . .
H50B H 1.176598 0.995643 0.273133 0.018 Uiso 1 1 calc R U
C6B C 1.0737(3) 0.9315(3) 0.11121(13) 0.0149(5) Uani 1 1 d . .
H61B H 1.117460 0.818759 0.132465 0.018 Uiso 1 1 calc R U
H62B H 1.001932 0.917089 0.065221 0.018 Uiso 1 1 calc R U
C7B C 1.2379(3) 1.0269(3) 0.08468(14) 0.0175(5) Uani 1 1 d . .
C3B C 0.8706(3) 0.9479(3) 0.39606(14) 0.0162(5) Uani 1 1 d . .
C4B C 0.9490(3) 1.0627(3) 0.34947(14) 0.0152(5) Uani 1 1 d . .
C3A C 0.4136(3) 0.5409(3) 0.36768(13) 0.0145(5) Uani 1 1 d . .
C4A C 0.4891(3) 0.4234(3) 0.31786(13) 0.0145(5) Uani 1 1 d . .
C5A C 0.5904(3) 0.5090(3) 0.24909(13) 0.0141(5) Uani 1 1 d . .
H50A H 0.721489 0.463021 0.243041 0.017 Uiso 1 1 calc R U
C6A C 0.5785(3) 0.6403(3) 0.08943(13) 0.0141(5) Uani 1 1 d . .
H62A H 0.497720 0.672872 0.045912 0.017 Uiso 1 1 calc R U
H61A H 0.594597 0.742819 0.117499 0.017 Uiso 1 1 calc R U
C7A C 0.7645(3) 0.5640(3) 0.05486(14) 0.0151(5) Uani 1 1 d . .
C2A C 0.4589(3) 0.7096(3) 0.33635(14) 0.0171(5) Uani 1 1 d . .
H5B H 1.426(3) 1.093(3) 0.1340(16) 0.026 Uiso 1 1 d D U
H5A H 0.998(3) 0.549(3) 0.0766(14) 0.026 Uiso 1 1 d D U

loop_
_atom_site_aniso_label
_atom_site_aniso_U_11
_atom_site_aniso_U_22
_atom_site_aniso_U_33
_atom_site_aniso_U_23
_atom_site_aniso_U_13
_atom_site_aniso_U_12
Cl1B 0.0238(3) 0.0324(4) 0.0148(3) -0.0012(3) 0.0028(2) -0.0009(3)
Cl2B 0.0260(3) 0.0145(3) 0.0252(3) -0.0047(3) -0.0037(2) -0.0033(2)
Cl1A 0.0232(3) 0.0296(4) 0.0153(3) -0.0012(3) 0.0033(2) -0.0049(3)
Cl2A 0.0221(3) 0.0125(3) 0.0222(3) 0.0033(2) -0.0002(2) -0.0018(2)
S1B 0.0146(3) 0.0150(3) 0.0157(3) 0.0017(2) -0.0013(2) -0.0008(2)
S1A 0.0123(3) 0.0136(3) 0.0126(3) 0.0004(2) -0.0001(2) -0.0021(2)
O2B 0.0274(9) 0.0155(10) 0.0231(9) 0.0053(8) -0.0029(7) -0.0056(8)
O1B 0.0233(8) 0.0112(9) 0.0164(9) -0.0005(7) 0.0002(7) -0.0003(7)
O5B 0.0176(8) 0.0259(11) 0.0223(9) 0.0033(8) -0.0031(7) -0.0115(7)
O4B 0.0245(9) 0.0123(9) 0.0245(9) 0.0030(7) -0.0032(7) -0.0009(7)
O3B 0.0135(8) 0.0258(10) 0.0244(9) 0.0022(8) -0.0008(7) -0.0048(7)
O6B 0.0329(10) 0.0352(12) 0.0189(10) 0.0071(8) 0.0002(8) -0.0165(8)
O5A 0.0133(8) 0.0212(10) 0.0186(9) -0.0056(7) -0.0006(7) -0.0015(7)
O1A 0.0237(8) 0.0128(9) 0.0148(8) -0.0006(7) -0.0010(7) -0.0059(7)
O2A 0.0323(10) 0.0154(10) 0.0231(10) -0.0044(8) -0.0043(7) -0.0010(8)
O6A 0.0178(8) 0.0331(11) 0.0181(9) -0.0108(8) 0.0014(7) -0.0035(8)
O3A 0.0122(7) 0.0237(10) 0.0166(8) 0.0001(7) 0.0005(6) 0.0004(7)
O4A 0.0193(8) 0.0133(9) 0.0214(9) -0.0022(7) -0.0011(7) -0.0025(7)
C2B 0.0131(11) 0.0206(14) 0.0143(12) 0.0013(10) -0.0047(9) 0.0006(10)
C5B 0.0164(11) 0.0124(13) 0.0149(12) 0.0012(10) -0.0024(9) -0.0003(9)
C6B 0.0183(11) 0.0141(13) 0.0128(12) -0.0007(10) -0.0015(9) -0.0034(10)
C7B 0.0183(12) 0.0150(13) 0.0194(13) -0.0009(11) -0.0004(10) -0.0023(10)
C3B 0.0131(11) 0.0201(14) 0.0154(12) -0.0020(10) -0.0023(9) 0.0002(10)
C4B 0.0163(11) 0.0121(13) 0.0177(12) -0.0035(10) -0.0049(9) -0.0007(10)
C3A 0.0152(11) 0.0177(13) 0.0111(11) 0.0002(10) -0.0022(9) -0.0026(10)
C4A 0.0156(11) 0.0131(13) 0.0150(12) 0.0040(10) -0.0039(9) -0.0021(9)
C5A 0.0149(11) 0.0126(12) 0.0155(12) 0.0005(10) -0.0029(9) -0.0026(9)
C6A 0.0164(11) 0.0134(13) 0.0124(11) 0.0013(10) -0.0022(9) -0.0017(9)
C7A 0.0144(11) 0.0128(13) 0.0181(13) 0.0032(10) 0.0007(9) -0.0038(9)
C2A 0.0170(11) 0.0186(14) 0.0162(12) -0.0010(11) -0.0069(9) -0.0011(10)

loop_
_atom_type_symbol
_atom_type_description
_atom_type_scat_dispersion_real
_atom_type_scat_dispersion_imag
_atom_type_scat_source
C C 0.0033 0.0016 'International Tables Vol C Tables 4.2.6.8 and 6.1.1.4'
H H 0.0000 0.0000 'International Tables Vol C Tables 4.2.6.8 and 6.1.1.4'
O O 0.0106 0.0060 'International Tables Vol C Tables 4.2.6.8 and 6.1.1.4'
S S 0.1246 0.1234 'International Tables Vol C Tables 4.2.6.8 and 6.1.1.4'
Cl Cl 0.1484 0.1585 'International Tables Vol C Tables 4.2.6.8 and 6.1.1.4'

loop_
_geom_angle_atom_site_label_1
_geom_angle_atom_site_label_2
_geom_angle_atom_site_label_3
_geom_angle
O4B S1B O3B 120.25(10)
O4B S1B C6B 109.29(10)
O3B S1B C6B 107.95(10)
O4B S1B C5B 107.02(10)
O3B S1B C5B 108.08(10)
C6B S1B C5B 102.88(10)
O3A S1A O4A 120.77(10)
O3A S1A C6A 108.41(10)
O4A S1A C6A 108.73(10)
O3A S1A C5A 106.20(10)
O4A S1A C5A 108.01(10)
C6A S1A C5A 103.35(10)
C2B O1B C5B 109.50(17)
C7B O5B H5B 110.7(19)
C7A O5A H5A 106.4(18)
C2A O1A C5A 109.92(17)
O2B C2B O1B 122.2(2)
O2B C2B C3B 130.8(2)
O1B C2B C3B 107.0(2)
O1B C5B C4B 105.21(18)
O1B C5B S1B 106.55(15)
C4B C5B S1B 111.72(15)
O1B C5B H50B 111.0
C4B C5B H50B 111.0
S1B C5B H50B 111.0
C7B C6B S1B 110.83(17)
C7B C6B H61B 109.5
S1B C6B H61B 109.5
C7B C6B H62B 109.5
S1B C6B H62B 109.5
H61B C6B H62B 108.1
O6B C7B O5B 125.7(2)
O6B C7B C6B 123.9(2)
O5B C7B C6B 110.3(2)
C4B C3B C2B 109.4(2)
C4B C3B Cl1B 128.1(2)
C2B C3B Cl1B 122.48(18)
C3B C4B C5B 108.7(2)
C3B C4B Cl2B 128.34(19)
C5B C4B Cl2B 122.96(17)
C4A C3A C2A 109.0(2)
C4A C3A Cl1A 128.79(19)
C2A C3A Cl1A 122.20(18)
C3A C4A C5A 108.8(2)
C3A C4A Cl2A 128.38(18)
C5A C4A Cl2A 122.79(18)
O1A C5A C4A 104.84(18)
O1A C5A S1A 105.66(14)
C4A C5A S1A 110.16(15)
O1A C5A H50A 111.9
C4A C5A H50A 111.9
S1A C5A H50A 111.9
C7A C6A S1A 111.86(15)
C7A C6A H62A 109.2
S1A C6A H62A 109.2
C7A C6A H61A 109.2
S1A C6A H61A 109.2
H62A C6A H61A 107.9
O6A C7A O5A 125.6(2)
O6A C7A C6A 122.6(2)
O5A C7A C6A 111.9(2)
O2A C2A O1A 121.8(2)
O2A C2A C3A 131.0(2)
O1A C2A C3A 107.3(2)

loop_
_geom_bond_atom_site_label_1
_geom_bond_atom_site_label_2
_geom_bond_distance
Cl1B C3B 1.683(2)
Cl2B C4B 1.684(2)
Cl1A C3A 1.680(2)
Cl2A C4A 1.684(2)
S1B O4B 1.4227(17)
S1B O3B 1.4231(16)
S1B C6B 1.767(2)
S1B C5B 1.826(2)
S1A O3A 1.4205(16)
S1A O4A 1.4306(16)
S1A C6A 1.770(2)
S1A C5A 1.819(2)
O2B C2B 1.181(3)
O1B C2B 1.372(3)
O1B C5B 1.421(3)
O5B C7B 1.323(3)
O5B H5B 0.801(17)
O6B C7B 1.191(3)
O5A C7A 1.312(3)
O5A H5A 0.832(16)
O1A C2A 1.371(3)
O1A C5A 1.414(3)
O2A C2A 1.185(3)
O6A C7A 1.203(3)
C2B C3B 1.470(3)
C5B C4B 1.485(3)
C5B H50B 0.9800
C6B C7B 1.506(3)
C6B H61B 0.9700
C6B H62B 0.9700
C3B C4B 1.317(3)
C3A C4A 1.319(3)
C3A C2A 1.468(3)
C4A C5A 1.495(3)
C5A H50A 0.9800
C6A C7A 1.505(3)
C6A H62A 0.9700
C6A H61A 0.9700

loop_
_geom_torsion_atom_site_label_1
_geom_torsion_atom_site_label_2
_geom_torsion_atom_site_label_3
_geom_torsion_atom_site_label_4
_geom_torsion
C5B O1B C2B O2B 176.5(2)
C5B O1B C2B C3B -4.6(2)
C2B O1B C5B C4B 5.1(2)
C2B O1B C5B S1B -113.61(16)
O4B S1B C5B O1B 177.06(13)
O3B S1B C5B O1B 46.21(17)
C6B S1B C5B O1B -67.82(16)
O4B S1B C5B C4B 62.66(18)
O3B S1B C5B C4B -68.19(18)
C6B S1B C5B C4B 177.78(16)
O4B S1B C6B C7B 29.91(19)
O3B S1B C6B C7B 162.32(15)
C5B S1B C6B C7B -83.55(18)
S1B C6B C7B O6B -111.8(2)
S1B C6B C7B O5B 68.8(2)
O2B C2B C3B C4B -179.1(2)
O1B C2B C3B C4B 2.2(2)
O2B C2B C3B Cl1B 2.4(3)
O1B C2B C3B Cl1B -176.28(15)
C2B C3B C4B C5B 1.0(2)
Cl1B C3B C4B C5B 179.39(17)
C2B C3B C4B Cl2B -177.65(17)
Cl1B C3B C4B Cl2B 0.7(3)
O1B C5B C4B C3B -3.7(2)
S1B C5B C4B C3B 111.49(19)
O1B C5B C4B Cl2B 175.01(15)
S1B C5B C4B Cl2B -69.8(2)
C2A C3A C4A C5A -0.2(2)
Cl1A C3A C4A C5A 179.83(17)
C2A C3A C4A Cl2A -179.40(16)
Cl1A C3A C4A Cl2A 0.6(3)
C2A O1A C5A C4A -3.3(2)
C2A O1A C5A S1A 113.09(16)
C3A C4A C5A O1A 2.1(2)
Cl2A C4A C5A O1A -178.64(14)
C3A C4A C5A S1A -111.12(19)
Cl2A C4A C5A S1A 68.1(2)
O3A S1A C5A O1A -59.15(16)
O4A S1A C5A O1A 169.97(13)
C6A S1A C5A O1A 54.87(16)
O3A S1A C5A C4A 53.58(18)
O4A S1A C5A C4A -77.31(17)
C6A S1A C5A C4A 167.59(16)
O3A S1A C6A C7A -168.50(16)
O4A S1A C6A C7A -35.48(19)
C5A S1A C6A C7A 79.10(18)
S1A C6A C7A O6A 92.4(2)
S1A C6A C7A O5A -87.0(2)
C5A O1A C2A O2A -176.2(2)
C5A O1A C2A C3A 3.3(2)
C4A C3A C2A O2A 177.5(2)
Cl1A C3A C2A O2A -2.5(4)
C4A C3A C2A O1A -1.9(2)
Cl1A C3A C2A O1A 178.11(15)
